data_4075245
loop_
_publ_author_name
'Cabeza, Javier A.'
'del R\'io, Ignacio'
'Garc\'ia-\'Alvarez, Pablo'
'Miguel, Daniel'

_publ_section_title
;
 Reactivity of Arenes, Cycloheptatriene, and Dicyclopentadiene with a
 Basal Edge-Bridged Square Pyramidal Hexaruthenium Dihydride
;
_journal_issue 10
_journal_name_full Organometallics
_journal_page_first 2683
_journal_paper_doi 10.1021/om060153g
_journal_volume 25
_journal_year 2006
_chemical_formula_moiety 'C30 H20 N2 O10 Ru6, C4 H8 O'
_chemical_formula_sum 'C34 H28 N2 O11 Ru6'
_chemical_formula_weight 1247.00
_chemical_name_systematic
;
  ?
;
_space_group_IT_number 2
_symmetry_cell_setting triclinic
_symmetry_space_group_name_Hall '-P 1'
_symmetry_space_group_name_H-M 'P -1'
_atom_sites_solution_hydrogens geom
_atom_sites_solution_primary direct
_atom_sites_solution_secondary difmap
_audit_creation_method SHELXL-97
_cell_angle_alpha 98.535(6)
_cell_angle_beta 101.697(6)
_cell_angle_gamma 97.669(6)
_cell_formula_units_Z 2
_cell_length_a 10.320(3)
_cell_length_b 10.367(3)
_cell_length_c 17.432(5)
_cell_measurement_temperature 296(2)
_cell_volume 1780.1(9)
_computing_cell_refinement 'Bruker SMART'
_computing_data_collection 'Bruker SMART'
_computing_data_reduction 'Bruker SHELXTL'
_computing_molecular_graphics 'Bruker SHELXTL'
_computing_publication_material 'Bruker SHELXTL'
_computing_structure_refinement 'SHELXL-97 (Sheldrick, 1997)'
_computing_structure_solution 'SHELXS-97 (Sheldrick, 1990)'
_diffrn_ambient_temperature 296(2)
_diffrn_measured_fraction_theta_full 0.980
_diffrn_measured_fraction_theta_max 0.980
_diffrn_measurement_device_type 'CCD area detector'
_diffrn_measurement_method 'phi and omega scans'
_diffrn_radiation_monochromator graphite
_diffrn_radiation_source 'fine-focus sealed tube'
_diffrn_radiation_type MoK\a
_diffrn_radiation_wavelength 0.71073
_diffrn_reflns_av_R_equivalents 0.0186
_diffrn_reflns_av_sigmaI/netI 0.0183
_diffrn_reflns_limit_h_max 9
_diffrn_reflns_limit_h_min -11
_diffrn_reflns_limit_k_max 11
_diffrn_reflns_limit_k_min -10
_diffrn_reflns_limit_l_max 19
_diffrn_reflns_limit_l_min -18
_diffrn_reflns_number 7928
_diffrn_reflns_theta_full 23.29
_diffrn_reflns_theta_max 23.29
_diffrn_reflns_theta_min 1.21
_exptl_absorpt_coefficient_mu 2.544
_exptl_absorpt_correction_T_max 0.735
_exptl_absorpt_correction_T_min 0.535
_exptl_absorpt_correction_type multi-scan
_exptl_absorpt_process_details SADABS
_exptl_crystal_colour BLACK
_exptl_crystal_density_diffrn 2.326
_exptl_crystal_density_method 'not measured'
_exptl_crystal_description BLOCK
_exptl_crystal_F_000 1196
_exptl_crystal_size_max 0.38
_exptl_crystal_size_mid 0.21
_exptl_crystal_size_min 0.12
_refine_diff_density_max 1.547
_refine_diff_density_min -0.799
_refine_diff_density_rms 0.156
_refine_ls_extinction_method none
_refine_ls_goodness_of_fit_ref 1.149
_refine_ls_hydrogen_treatment constr
_refine_ls_matrix_type full
_refine_ls_number_parameters 479
_refine_ls_number_reflns 5027
_refine_ls_number_restraints 0
_refine_ls_restrained_S_all 1.149
_refine_ls_R_factor_all 0.0536
_refine_ls_R_factor_gt 0.0459
_refine_ls_shift/su_max 0.028
_refine_ls_shift/su_mean 0.001
_refine_ls_structure_factor_coef Fsqd
_refine_ls_weighting_details 'calc w=1/[\s^2^(Fo^2^)+(0.0280P)^2^+22.5524P] where P=(Fo^2^+2Fc^2^)/3'
_refine_ls_weighting_scheme calc
_refine_ls_wR_factor_gt 0.1021
_refine_ls_wR_factor_ref 0.1102
_reflns_number_gt 4474
_reflns_number_total 5027
_reflns_threshold_expression >2sigma(I)
_cod_data_source_file om060153gsi20060217_065308.cif
_cod_data_source_block 5_(pg108f4m)
_cod_depositor_comments
;
The following automatic conversions were performed:

'_symmetry_cell_setting' value 'Triclinic' changed to 'triclinic'
according to /home/saulius/struct/CIF-dictionaries/cif_core.dic
dictionary named 'cif_core.dic' version 2.4.1 from
2010-06-29.

'_exptl_absorpt_correction_type' value 'multi_scan'
changed to 'multi-scan' according to
/home/saulius/struct/CIF-dictionaries/cif_core.dic dictionary named
'cif_core.dic' version 2.4.1 from 2010-06-29.

Automatic conversion script
Id: cif_fix_values 1715 2011-07-08 13:25:40Z adriana 
;
_cod_database_code 4075245

loop_
_symmetry_equiv_pos_as_xyz
'x, y, z'
'-x, -y, -z'

loop_
_atom_site_label
_atom_site_type_symbol
_atom_site_fract_x
_atom_site_fract_y
_atom_site_fract_z
_atom_site_U_iso_or_equiv
_atom_site_adp_type
_atom_site_occupancy
_atom_site_symmetry_multiplicity
_atom_site_calc_flag
_atom_site_refinement_flags
Ru1 Ru 0.84404(7) 0.60859(7) 0.64863(4) 0.03184(19) Uani 1 1 d .
Ru2 Ru 0.77487(7) 0.77065(7) 0.76592(4) 0.03429(19) Uani 1 1 d .
Ru3 Ru 0.68623(7) 0.78557(7) 0.60807(4) 0.0362(2) Uani 1 1 d .
Ru4 Ru 1.10622(7) 0.65567(7) 0.73719(5) 0.0372(2) Uani 1 1 d .
Ru5 Ru 1.03709(7) 0.82461(8) 0.84932(4) 0.0402(2) Uani 1 1 d .
Ru6 Ru 0.89554(8) 0.54810(8) 0.80883(5) 0.0420(2) Uani 1 1 d .
N1 N 0.9548(7) 0.7925(7) 0.7216(4) 0.0314(16) Uani 1 1 d .
N2 N 0.8755(7) 0.9230(7) 0.6276(4) 0.0336(16) Uani 1 1 d .
C101 C 0.9005(12) 0.6215(10) 0.5571(6) 0.051(3) Uani 1 1 d .
O101 O 0.9396(11) 0.6299(10) 0.5000(5) 0.090(3) Uani 1 1 d .
C102 C 0.7271(12) 0.4522(11) 0.6009(6) 0.056(3) Uani 1 1 d .
O102 O 0.6623(10) 0.3556(10) 0.5699(6) 0.090(3) Uani 1 1 d .
C201 C 0.7563(10) 0.9481(12) 0.7729(6) 0.053(3) Uani 1 1 d .
O201 O 0.7488(10) 1.0598(9) 0.7798(6) 0.080(3) Uani 1 1 d .
C301 C 0.5724(11) 0.9163(12) 0.6148(7) 0.056(3) Uani 1 1 d .
O301 O 0.4982(10) 0.9865(10) 0.6177(7) 0.100(3) Uani 1 1 d .
C302 C 0.6627(10) 0.7546(10) 0.4941(6) 0.048(2) Uani 1 1 d .
O302 O 0.6507(10) 0.7303(9) 0.4276(5) 0.077(3) Uani 1 1 d .
C303 C 0.5433(11) 0.6498(11) 0.5993(6) 0.048(3) Uani 1 1 d .
O303 O 0.4521(7) 0.5671(8) 0.5889(5) 0.066(2) Uani 1 1 d .
C400 C 1.2180(10) 0.8016(10) 0.8265(7) 0.050(3) Uani 1 1 d .
O400 O 1.3305(7) 0.8448(9) 0.8528(5) 0.070(2) Uani 1 1 d .
C401 C 1.2022(11) 0.7102(12) 0.6652(8) 0.062(3) Uani 1 1 d .
O401 O 1.2626(11) 0.7442(11) 0.6217(7) 0.104(4) Uani 1 1 d .
C501 C 1.0649(12) 1.0078(13) 0.8724(7) 0.060(3) Uani 1 1 d .
O501 O 1.0850(11) 1.1219(9) 0.8888(6) 0.093(3) Uani 1 1 d .
C502 C 1.0953(13) 0.8227(15) 0.9578(7) 0.078(4) Uani 1 1 d .
O502 O 1.1396(12) 0.8256(15) 1.0226(6) 0.128(5) Uani 1 1 d .
C1 C 0.9793(8) 0.8947(8) 0.6824(5) 0.0260(17) Uani 1 1 d .
C2 C 1.1068(10) 0.9760(9) 0.6965(6) 0.047(2) Uani 1 1 d .
H2 H 1.1778 0.9599 0.7341 0.056 Uiso 1 1 calc R
C3 C 1.1274(11) 1.0758(10) 0.6566(7) 0.054(3) Uani 1 1 d .
H3 H 1.2121 1.1271 0.6661 0.065 Uiso 1 1 calc R
C4 C 1.0221(12) 1.1016(9) 0.6016(6) 0.053(3) Uani 1 1 d .
H4 H 1.0359 1.1702 0.5737 0.064 Uiso 1 1 calc R
C5 C 0.8975(11) 1.0265(9) 0.5881(5) 0.043(2) Uani 1 1 d .
C6 C 0.7829(13) 1.0619(11) 0.5322(7) 0.065(3) Uani 1 1 d .
H6A H 0.8154 1.1338 0.5085 0.097 Uiso 1 1 calc R
H6B H 0.7179 1.0880 0.5611 0.097 Uiso 1 1 calc R
H6C H 0.7418 0.9867 0.4913 0.097 Uiso 1 1 calc R
C11 C 1.157(2) 0.4647(17) 0.7130(11) 0.104(7) Uani 1 1 d .
H11 H 1.2091 0.4493 0.6724 0.124 Uiso 1 1 calc R
C12 C 1.0050(19) 0.4089(13) 0.6889(8) 0.085(5) Uani 1 1 d .
H12 H 0.9665 0.3821 0.6316 0.102 Uiso 1 1 calc R
C13 C 0.9316(14) 0.3638(12) 0.7359(8) 0.069(3) Uani 1 1 d .
H13 H 0.8485 0.3046 0.7068 0.083 Uiso 1 1 calc R
C14 C 0.9581(16) 0.3650(13) 0.8173(10) 0.083(4) Uani 1 1 d .
H14 H 0.9017 0.2994 0.8368 0.100 Uiso 1 1 calc R
C15 C 1.0535(16) 0.4629(17) 0.8749(10) 0.090(5) Uani 1 1 d .
H15 H 1.0547 0.4616 0.9312 0.108 Uiso 1 1 calc R
C16 C 1.1590(19) 0.5436(18) 0.8580(12) 0.117(7) Uani 1 1 d .
H16 H 1.2176 0.6021 0.9051 0.141 Uiso 1 1 calc R
C17 C 1.2248(15) 0.5217(17) 0.7867(16) 0.109(7) Uani 1 1 d .
H17 H 1.3227 0.5447 0.7965 0.130 Uiso 1 1 calc R
C21 C 0.6457(13) 0.7618(15) 0.8506(8) 0.076(4) Uani 1 1 d .
H21 H 0.6039 0.8396 0.8627 0.091 Uiso 1 1 calc R
C22 C 0.7719(14) 0.7571(15) 0.9032(7) 0.074(4) Uani 1 1 d .
H22 H 0.8120 0.8378 0.9423 0.088 Uiso 1 1 calc R
C23 C 0.8251(13) 0.6410(15) 0.9180(7) 0.066(3) Uani 1 1 d .
H23 H 0.8939 0.6556 0.9677 0.079 Uiso 1 1 calc R
C24 C 0.7735(15) 0.5136(17) 0.8904(8) 0.086(4) Uani 1 1 d .
H24 H 0.7950 0.4497 0.9251 0.104 Uiso 1 1 calc R
C25 C 0.6914(12) 0.4627(14) 0.8087(9) 0.078(4) Uani 1 1 d .
H25 H 0.6627 0.3670 0.7916 0.093 Uiso 1 1 calc R
C26 C 0.6308(11) 0.5514(16) 0.7588(8) 0.084(5) Uani 1 1 d .
H26 H 0.5871 0.5069 0.7043 0.101 Uiso 1 1 calc R
C27 C 0.5853(12) 0.6750(12) 0.7825(7) 0.061(3) Uani 1 1 d .
H27 H 0.5022 0.6925 0.7503 0.073 Uiso 1 1 calc R
O90 O 0.422(3) 0.342(3) 0.918(3) 0.291(16) Uani 1 1 d .
C91 C 0.404(4) 0.252(5) 0.843(2) 0.23(2) Uani 1 1 d .
H91A H 0.4330 0.2963 0.8028 0.272 Uiso 1 1 calc R
H91B H 0.3115 0.2077 0.8231 0.272 Uiso 1 1 calc R
C92 C 0.495(5) 0.157(3) 0.870(4) 0.24(3) Uani 1 1 d .
H92A H 0.4617 0.0668 0.8417 0.285 Uiso 1 1 calc R
H92B H 0.5865 0.1841 0.8649 0.285 Uiso 1 1 calc R
C93 C 0.484(5) 0.174(4) 0.946(3) 0.25(2) Uani 1 1 d .
H93A H 0.5414 0.1242 0.9766 0.297 Uiso 1 1 calc R
H93B H 0.3917 0.1461 0.9492 0.297 Uiso 1 1 calc R
C94 C 0.523(4) 0.307(5) 0.9735(18) 0.221(16) Uani 1 1 d .
H94A H 0.6123 0.3389 0.9677 0.265 Uiso 1 1 calc R
H94B H 0.5157 0.3329 1.0280 0.265 Uiso 1 1 calc R

loop_
_atom_site_aniso_label
_atom_site_aniso_U_11
_atom_site_aniso_U_22
_atom_site_aniso_U_33
_atom_site_aniso_U_23
_atom_site_aniso_U_13
_atom_site_aniso_U_12
Ru1 0.0364(4) 0.0308(4) 0.0285(4) 0.0091(3) 0.0048(3) 0.0060(3)
Ru2 0.0290(4) 0.0428(4) 0.0329(4) 0.0104(3) 0.0085(3) 0.0064(3)
Ru3 0.0350(4) 0.0379(4) 0.0347(4) 0.0098(3) 0.0009(3) 0.0096(3)
Ru4 0.0323(4) 0.0377(4) 0.0465(5) 0.0162(3) 0.0099(3) 0.0117(3)
Ru5 0.0345(4) 0.0517(5) 0.0313(4) 0.0077(3) 0.0027(3) 0.0036(3)
Ru6 0.0436(4) 0.0466(5) 0.0399(4) 0.0239(4) 0.0088(3) 0.0050(4)
N1 0.027(4) 0.033(4) 0.033(4) 0.002(3) 0.008(3) 0.000(3)
N2 0.045(4) 0.025(4) 0.037(4) 0.011(3) 0.016(3) 0.011(3)
C101 0.074(7) 0.046(6) 0.041(6) 0.011(5) 0.020(5) 0.019(5)
O101 0.143(9) 0.096(7) 0.058(5) 0.030(5) 0.059(6) 0.039(6)
C102 0.063(7) 0.040(6) 0.051(6) -0.001(5) -0.013(5) 0.006(5)
O102 0.089(7) 0.064(6) 0.100(7) 0.002(5) -0.004(6) 0.011(5)
C201 0.040(6) 0.066(8) 0.054(6) 0.003(5) 0.015(5) 0.016(5)
O201 0.095(7) 0.056(5) 0.091(7) 0.004(5) 0.021(5) 0.029(5)
C301 0.043(6) 0.059(7) 0.067(7) 0.015(6) 0.003(5) 0.019(6)
O301 0.071(6) 0.093(7) 0.141(10) 0.025(7) 0.009(6) 0.052(6)
C302 0.050(6) 0.044(6) 0.043(6) 0.012(5) -0.003(5) 0.004(5)
O302 0.102(7) 0.080(6) 0.039(5) 0.010(4) 0.010(4) -0.010(5)
C303 0.048(6) 0.052(6) 0.042(6) 0.006(5) -0.002(5) 0.018(5)
O303 0.037(4) 0.076(6) 0.074(5) 0.017(4) -0.004(4) -0.012(4)
C400 0.033(6) 0.047(6) 0.064(7) 0.020(5) -0.003(5) -0.005(5)
O400 0.036(4) 0.086(6) 0.079(6) 0.018(5) -0.003(4) -0.001(4)
C401 0.044(6) 0.080(8) 0.094(9) 0.056(7) 0.043(6) 0.035(6)
O401 0.102(7) 0.125(9) 0.142(9) 0.079(8) 0.087(7) 0.064(7)
C501 0.058(7) 0.071(9) 0.048(6) 0.007(6) 0.007(5) 0.015(6)
O501 0.105(8) 0.055(6) 0.104(8) -0.007(5) 0.018(6) -0.005(5)
C502 0.075(9) 0.115(12) 0.029(6) 0.005(6) -0.011(6) 0.010(8)
O502 0.113(9) 0.212(15) 0.046(6) 0.020(7) -0.003(6) 0.019(9)
C1 0.027(4) 0.028(4) 0.025(4) 0.001(3) 0.007(3) 0.016(4)
C2 0.045(6) 0.036(5) 0.061(6) 0.016(5) 0.011(5) 0.002(4)
C3 0.057(7) 0.042(6) 0.066(7) 0.017(5) 0.022(6) -0.002(5)
C4 0.084(8) 0.028(5) 0.054(7) 0.012(5) 0.031(6) 0.001(5)
C5 0.067(7) 0.032(5) 0.035(5) 0.009(4) 0.015(5) 0.020(5)
C6 0.080(8) 0.052(7) 0.063(7) 0.025(6) 0.001(6) 0.023(6)
C11 0.169(19) 0.092(12) 0.106(13) 0.058(11) 0.083(13) 0.092(13)
C12 0.140(15) 0.058(8) 0.062(8) 0.002(7) 0.010(9) 0.066(9)
C13 0.079(9) 0.046(7) 0.073(9) 0.012(6) -0.007(7) 0.013(6)
C14 0.102(11) 0.050(7) 0.121(13) 0.048(8) 0.042(10) 0.032(8)
C15 0.083(10) 0.104(12) 0.093(11) 0.050(10) 0.009(9) 0.033(10)
C16 0.096(13) 0.100(13) 0.138(16) 0.062(12) -0.051(12) 0.026(11)
C17 0.050(8) 0.093(12) 0.20(2) 0.085(15) 0.013(11) 0.015(8)
C21 0.072(9) 0.099(10) 0.064(8) 0.031(8) 0.023(7) 0.010(8)
C22 0.093(10) 0.099(10) 0.032(6) 0.010(6) 0.032(6) 0.005(8)
C23 0.072(8) 0.093(10) 0.038(6) 0.034(7) 0.015(6) 0.002(7)
C24 0.095(11) 0.115(13) 0.070(9) 0.058(9) 0.035(8) 0.021(10)
C25 0.059(8) 0.082(9) 0.102(11) 0.048(8) 0.021(7) 0.007(7)
C26 0.035(6) 0.134(13) 0.079(9) 0.058(9) 0.004(6) -0.030(7)
C27 0.062(7) 0.061(7) 0.063(8) 0.017(6) 0.010(6) 0.023(6)
O90 0.24(3) 0.29(3) 0.34(4) 0.04(3) -0.01(3) 0.16(3)
C91 0.22(4) 0.27(5) 0.14(3) 0.05(3) -0.03(2) -0.06(4)
C92 0.32(5) 0.092(18) 0.38(6) 0.04(3) 0.25(5) 0.04(2)
C93 0.33(6) 0.19(4) 0.18(4) 0.05(3) -0.05(4) 0.01(4)
C94 0.23(4) 0.24(4) 0.13(2) 0.00(3) -0.06(2) 0.01(3)

loop_
_atom_type_symbol
_atom_type_description
_atom_type_scat_dispersion_real
_atom_type_scat_dispersion_imag
_atom_type_scat_source
C C 0.0033 0.0016 'International Tables Vol C Tables 4.2.6.8 and 6.1.1.4'
H H 0.0000 0.0000 'International Tables Vol C Tables 4.2.6.8 and 6.1.1.4'
N N 0.0061 0.0033 'International Tables Vol C Tables 4.2.6.8 and 6.1.1.4'
O O 0.0106 0.0060 'International Tables Vol C Tables 4.2.6.8 and 6.1.1.4'
Ru Ru -1.2594 0.8363 'International Tables Vol C Tables 4.2.6.8 and 6.1.1.4'

loop_
_geom_angle_atom_site_label_1
_geom_angle_atom_site_label_2
_geom_angle_atom_site_label_3
_geom_angle
C101 Ru1 C102 91.8(5)
C101 Ru1 N1 99.2(4)
C102 Ru1 N1 168.3(4)
C101 Ru1 Ru3 86.3(3)
C102 Ru1 Ru3 100.0(3)
N1 Ru1 Ru3 76.98(19)
C101 Ru1 Ru2 138.0(3)
C102 Ru1 Ru2 117.9(4)
N1 Ru1 Ru2 50.64(18)
Ru3 Ru1 Ru2 61.15(3)
C101 Ru1 Ru4 91.5(4)
C102 Ru1 Ru4 131.6(3)
N1 Ru1 Ru4 52.54(18)
Ru3 Ru1 Ru4 128.43(4)
Ru2 Ru1 Ru4 89.59(3)
C101 Ru1 Ru6 149.0(3)
C102 Ru1 Ru6 96.0(3)
N1 Ru1 Ru6 76.50(19)
Ru3 Ru1 Ru6 121.43(3)
Ru2 Ru1 Ru6 61.55(3)
Ru4 Ru1 Ru6 61.27(3)
C201 Ru2 N1 95.0(4)
C201 Ru2 C27 103.8(4)
N1 Ru2 C27 158.0(4)
C201 Ru2 C21 86.1(5)
N1 Ru2 C21 159.6(4)
C27 Ru2 C21 36.3(5)
C201 Ru2 C22 96.6(5)
N1 Ru2 C22 123.9(4)
C27 Ru2 C22 65.7(5)
C21 Ru2 C22 36.0(5)
C201 Ru2 C26 138.3(5)
N1 Ru2 C26 123.9(4)
C27 Ru2 C26 35.2(4)
C21 Ru2 C26 63.0(5)
C22 Ru2 C26 75.2(5)
C201 Ru2 Ru1 129.2(3)
N1 Ru2 Ru1 51.04(18)
C27 Ru2 Ru1 107.3(3)
C21 Ru2 Ru1 139.7(4)
C22 Ru2 Ru1 132.7(4)
C26 Ru2 Ru1 76.7(4)
C201 Ru2 Ru5 94.3(3)
N1 Ru2 Ru5 51.07(18)
C27 Ru2 Ru5 136.6(3)
C21 Ru2 Ru5 108.5(4)
C22 Ru2 Ru5 73.4(3)
C26 Ru2 Ru5 120.8(3)
Ru1 Ru2 Ru5 89.87(3)
C201 Ru2 Ru3 78.5(3)
N1 Ru2 Ru3 75.77(19)
C27 Ru2 Ru3 96.7(3)
C21 Ru2 Ru3 124.2(4)
C22 Ru2 Ru3 160.3(3)
C26 Ru2 Ru3 95.6(3)
Ru1 Ru2 Ru3 58.86(3)
Ru5 Ru2 Ru3 125.71(3)
C201 Ru2 Ru6 156.2(3)
N1 Ru2 Ru6 77.24(19)
C27 Ru2 Ru6 89.4(3)
C21 Ru2 Ru6 93.6(4)
C22 Ru2 Ru6 70.6(4)
C26 Ru2 Ru6 59.5(3)
Ru1 Ru2 Ru6 62.49(3)
Ru5 Ru2 Ru6 63.22(3)
Ru3 Ru2 Ru6 120.12(3)
C303 Ru3 C301 91.5(5)
C303 Ru3 C302 90.3(4)
C301 Ru3 C302 97.1(5)
C303 Ru3 N2 170.3(3)
C301 Ru3 N2 97.0(4)
C302 Ru3 N2 93.2(4)
C303 Ru3 Ru1 85.6(3)
C301 Ru3 Ru1 161.4(4)
C302 Ru3 Ru1 101.3(3)
N2 Ru3 Ru1 84.88(18)
C303 Ru3 Ru2 89.9(3)
C301 Ru3 Ru2 101.7(3)
C302 Ru3 Ru2 161.2(3)
N2 Ru3 Ru2 83.89(18)
Ru1 Ru3 Ru2 59.99(3)
C401 Ru4 C400 91.7(5)
C401 Ru4 C11 89.5(6)
C400 Ru4 C11 123.2(7)
C401 Ru4 C17 101.1(7)
C400 Ru4 C17 87.9(7)
C11 Ru4 C17 36.7(7)
C401 Ru4 N1 97.3(4)
C400 Ru4 N1 86.1(3)
C11 Ru4 N1 149.8(7)
C17 Ru4 N1 160.8(7)
C401 Ru4 C16 134.6(6)
C400 Ru4 C16 75.0(5)
C11 Ru4 C16 64.9(6)
C17 Ru4 C16 36.9(7)
N1 Ru4 C16 124.0(6)
C401 Ru4 C12 108.4(6)
C400 Ru4 C12 148.5(4)
C11 Ru4 C12 36.8(7)
C17 Ru4 C12 65.0(6)
N1 Ru4 C12 114.0(4)
C16 Ru4 C12 73.7(5)
C401 Ru4 Ru5 123.4(4)
C400 Ru4 Ru5 48.1(3)
C11 Ru4 Ru5 142.9(4)
C17 Ru4 Ru5 112.7(7)
N1 Ru4 Ru5 51.15(17)
C16 Ru4 Ru5 78.8(5)
C12 Ru4 Ru5 126.4(4)
C401 Ru4 Ru1 102.2(4)
C400 Ru4 Ru1 134.7(3)
C11 Ru4 Ru1 100.1(7)
C17 Ru4 Ru1 129.8(5)
N1 Ru4 Ru1 49.68(17)
C16 Ru4 Ru1 118.1(5)
C12 Ru4 Ru1 65.6(3)
Ru5 Ru4 Ru1 89.73(3)
C401 Ru4 Ru6 163.6(4)
C400 Ru4 Ru6 102.4(3)
C11 Ru4 Ru6 89.8(5)
C17 Ru4 Ru6 88.0(5)
N1 Ru4 Ru6 75.58(17)
C16 Ru4 Ru6 58.7(5)
C12 Ru4 Ru6 62.9(4)
Ru5 Ru4 Ru6 63.56(3)
Ru1 Ru4 Ru6 61.79(3)
C501 Ru5 C502 89.1(6)
C501 Ru5 C400 98.3(5)
C502 Ru5 C400 93.1(5)
C501 Ru5 N1 100.0(4)
C502 Ru5 N1 170.4(5)
C400 Ru5 N1 88.5(3)
C501 Ru5 Ru4 131.5(4)
C502 Ru5 Ru4 121.6(5)
C400 Ru5 Ru4 48.6(3)
N1 Ru5 Ru4 53.71(18)
C501 Ru5 Ru2 101.0(4)
C502 Ru5 Ru2 125.3(4)
C400 Ru5 Ru2 136.8(3)
N1 Ru5 Ru2 50.25(18)
Ru4 Ru5 Ru2 90.70(4)
C501 Ru5 Ru6 160.0(4)
C502 Ru5 Ru6 95.0(5)
C400 Ru5 Ru6 101.0(3)
N1 Ru5 Ru6 75.44(18)
Ru4 Ru5 Ru6 61.52(3)
Ru2 Ru5 Ru6 60.82(3)
C14 Ru6 C24 89.4(6)
C14 Ru6 C15 39.1(6)
C24 Ru6 C15 91.2(6)
C14 Ru6 C25 90.7(6)
C24 Ru6 C25 40.3(6)
C15 Ru6 C25 116.1(6)
C14 Ru6 C13 36.9(5)
C24 Ru6 C13 114.7(6)
C15 Ru6 C13 68.5(6)
C25 Ru6 C13 93.4(6)
C14 Ru6 C23 114.5(5)
C24 Ru6 C23 34.8(5)
C15 Ru6 C23 95.9(6)
C25 Ru6 C23 67.4(5)
C13 Ru6 C23 147.7(5)
C14 Ru6 Ru2 168.1(5)
C24 Ru6 Ru2 93.3(4)
C15 Ru6 Ru2 152.2(5)
C25 Ru6 Ru2 83.9(4)
C13 Ru6 Ru2 132.6(3)
C23 Ru6 Ru2 73.2(3)
C14 Ru6 Ru4 96.8(4)
C24 Ru6 Ru4 162.8(5)
C15 Ru6 Ru4 83.7(5)
C25 Ru6 Ru4 154.7(4)
C13 Ru6 Ru4 78.7(4)
C23 Ru6 Ru4 129.2(3)
Ru2 Ru6 Ru4 83.95(3)
C14 Ru6 Ru1 114.6(5)
C24 Ru6 Ru1 134.0(4)
C15 Ru6 Ru1 132.5(5)
C25 Ru6 Ru1 98.0(4)
C13 Ru6 Ru1 77.8(3)
C23 Ru6 Ru1 128.6(3)
Ru2 Ru6 Ru1 55.97(2)
Ru4 Ru6 Ru1 56.94(3)
C14 Ru6 Ru5 133.5(5)
C24 Ru6 Ru5 109.8(5)
C15 Ru6 Ru5 96.8(5)
C25 Ru6 Ru5 131.4(4)
C13 Ru6 Ru5 133.1(4)
C23 Ru6 Ru5 74.9(3)
Ru2 Ru6 Ru5 55.96(3)
Ru4 Ru6 Ru5 54.92(3)
Ru1 Ru6 Ru5 82.26(3)
C1 N1 Ru2 118.7(5)
C1 N1 Ru1 116.1(5)
Ru2 N1 Ru1 78.3(2)
C1 N1 Ru5 118.1(5)
Ru2 N1 Ru5 78.7(2)
Ru1 N1 Ru5 125.7(3)
C1 N1 Ru4 118.2(5)
Ru2 N1 Ru4 123.2(3)
Ru1 N1 Ru4 77.8(2)
Ru5 N1 Ru4 75.1(2)
C5 N2 C1 120.1(8)
C5 N2 Ru3 125.7(6)
C1 N2 Ru3 114.1(5)
O101 C101 Ru1 178.3(11)
O102 C102 Ru1 175.8(12)
O201 C201 Ru2 177.4(10)
O301 C301 Ru3 175.3(11)
O302 C302 Ru3 176.5(10)
O303 C303 Ru3 175.6(9)
O400 C400 Ru5 138.9(10)
O400 C400 Ru4 137.8(10)
Ru5 C400 Ru4 83.3(4)
O401 C401 Ru4 179.1(13)
O501 C501 Ru5 178.0(11)
O502 C502 Ru5 174.8(14)
N1 C1 N2 119.1(7)
N1 C1 C2 123.1(7)
N2 C1 C2 117.8(8)
C3 C2 C1 121.5(10)
C2 C3 C4 119.6(10)
C5 C4 C3 120.1(9)
C4 C5 N2 120.9(9)
C4 C5 C6 119.1(9)
N2 C5 C6 119.9(10)
C17 C11 C12 125.0(15)
C17 C11 Ru4 72.3(10)
C12 C11 Ru4 87.9(8)
C13 C12 C11 126.0(13)
C13 C12 Ru4 112.0(9)
C11 C12 Ru4 55.3(7)
C12 C13 C14 132.6(14)
C12 C13 Ru6 103.9(8)
C14 C13 Ru6 65.7(7)
C13 C14 C15 124.2(13)
C13 C14 Ru6 77.4(7)
C15 C14 Ru6 72.9(8)
C16 C15 C14 124.5(16)
C16 C15 Ru6 95.8(9)
C14 C15 Ru6 68.1(7)
C15 C16 C17 128.6(18)
C15 C16 Ru4 117.5(10)
C17 C16 Ru4 56.6(7)
C11 C17 C16 123.6(15)
C11 C17 Ru4 71.0(9)
C16 C17 Ru4 86.5(9)
C27 C21 C22 126.3(14)
C27 C21 Ru2 71.1(8)
C22 C21 Ru2 81.1(7)
C23 C22 C21 126.4(13)
C23 C22 Ru2 105.9(8)
C21 C22 Ru2 62.9(6)
C24 C23 C22 130.3(13)
C24 C23 Ru6 65.2(8)
C22 C23 Ru6 110.1(7)
C23 C24 C25 123.6(12)
C23 C24 Ru6 79.9(8)
C25 C24 Ru6 71.8(7)
C26 C25 C24 121.6(14)
C26 C25 Ru6 93.7(7)
C24 C25 Ru6 67.9(7)
C27 C26 C25 129.3(13)
C27 C26 Ru2 59.1(7)
C25 C26 Ru2 115.8(8)
C21 C27 C26 123.2(12)
C21 C27 Ru2 72.6(8)
C26 C27 Ru2 85.7(7)
C94 O90 C91 108(3)
O90 C91 C92 100(3)
C93 C92 C91 97(3)
C92 C93 C94 105(4)
C93 C94 O90 94(3)

loop_
_geom_bond_atom_site_label_1
_geom_bond_atom_site_label_2
_geom_bond_distance
Ru1 C101 1.823(10)
Ru1 C102 1.857(11)
Ru1 N1 2.161(7)
Ru1 Ru3 2.6897(11)
Ru1 Ru2 2.7213(11)
Ru1 Ru4 2.7699(12)
Ru1 Ru6 2.9124(13)
Ru2 C201 1.864(12)
Ru2 N1 2.149(7)
Ru2 C21 2.184(13)
Ru2 C22 2.424(10)
Ru2 C26 2.517(13)
Ru2 Ru5 2.7402(12)
Ru2 Ru3 2.7524(13)
Ru2 Ru6 2.8871(13)
Ru3 C303 1.863(12)
Ru3 C301 1.914(11)
Ru3 C302 1.924(11)
Ru3 N2 2.192(7)
Ru4 C401 1.855(10)
Ru4 C400 2.037(11)
Ru4 C11 2.119(14)
Ru4 C17 2.134(14)
Ru4 N1 2.250(7)
Ru4 C16 2.552(16)
Ru4 C12 2.576(15)
Ru4 Ru5 2.6981(12)
Ru4 Ru6 2.8979(12)
Ru5 C501 1.853(13)
Ru5 C502 1.869(11)
Ru5 C400 2.023(11)
Ru5 N1 2.174(7)
Ru5 Ru6 2.9519(14)
Ru6 C14 2.101(12)
Ru6 C24 2.120(13)
Ru6 C15 2.165(13)
Ru6 C25 2.173(12)
Ru6 C13 2.251(13)
Ru6 C23 2.298(12)
N1 C1 1.367(11)
N2 C5 1.377(11)
N2 C1 1.378(11)
C101 O101 1.157(12)
C102 O102 1.121(13)
C201 O201 1.161(13)
C301 O301 1.128(13)
C302 O302 1.127(12)
C303 O303 1.150(13)
C400 O400 1.159(12)
C401 O401 1.140(13)
C501 O501 1.155(14)
C502 O502 1.124(14)
C1 C2 1.419(13)
C2 C3 1.348(14)
C3 C4 1.379(16)
C4 C5 1.368(15)
C5 C6 1.495(14)
C11 C17 1.34(3)
C12 C13 1.32(2)
C13 C14 1.386(19)
C14 C15 1.43(2)
C15 C16 1.39(2)
C21 C27 1.356(18)
C21 C22 1.443(18)
C22 C23 1.424(19)
C23 C24 1.33(2)
C24 C25 1.48(2)
C25 C26 1.471(18)
O90 C94 1.40(3)
O90 C91 1.45(4)
C91 C92 1.51(5)
